data_4515194
loop_
_publ_author_name
'Zhang, Yong-Zheng'
'He, Tao'
'Kong, Xiang-Jing'
'Bian, Zhen-Xing'
'Wu, Xue-Qian'
'Li, Jian-Rong'

_publ_section_title
;
 Single-Crystal Synthesis and Structures of Highly Stable
 Ni8-Pyrazolate-Based Metal--Organic Frameworks
;
_journal_issue 1
_journal_name_full 'ACS Materials Letters'
_journal_page_first 20
_journal_paper_doi 10.1021/acsmaterialslett.9b00021
_journal_volume 1
_journal_year 2019
_chemical_formula_moiety '0.25(C144 H96 N48 Ni16 O12)'
_chemical_formula_sum 'C36 H24 N12 Ni4 O3'
_chemical_formula_weight 907.51
_space_group_crystal_system cubic
_space_group_IT_number 225
_space_group_name_Hall '-F 4 2 3'
_space_group_name_H-M_alt 'F m -3 m'
_symmetry_space_group_name_Hall '-F 4 2 3'
_symmetry_space_group_name_H-M 'F m -3 m'
_atom_sites_solution_hydrogens geom
_atom_sites_solution_primary dual
_audit_creation_date 2019-01-15
_audit_creation_method
;
Olex2 1.2
(compiled 2018.05.29 svn.r3508 for OlexSys, GUI svn.r5506)
;
_cell_angle_alpha 90
_cell_angle_beta 90
_cell_angle_gamma 90
_cell_formula_units_Z 8
_cell_length_a 25.3403(3)
_cell_length_b 25.3403(3)
_cell_length_c 25.3403(3)
_cell_measurement_reflns_used 2008
_cell_measurement_temperature 100.01(10)
_cell_measurement_theta_max 28.6300
_cell_measurement_theta_min 3.9170
_cell_volume 16271.8(3)
_computing_cell_refinement 'CrysAlisPro 1.171.39.46e (Rigaku OD, 2018)'
_computing_data_collection 'CrysAlisPro 1.171.39.46e (Rigaku OD, 2018)'
_computing_data_reduction 'CrysAlisPro 1.171.39.46e (Rigaku OD, 2018)'
_computing_molecular_graphics 'Olex2 (Dolomanov et al., 2009)'
_computing_publication_material 'Olex2 (Dolomanov et al., 2009)'
_computing_structure_refinement 'ShelXL (Sheldrick, 2015)'
_computing_structure_solution 'ShelXT (Sheldrick, 2015)'
_diffrn_ambient_environment N~2~
_diffrn_ambient_temperature 100.01(10)
_diffrn_detector 'CCD plate'
_diffrn_detector_area_resol_mean 10.3376
_diffrn_detector_type AtlasS2
_diffrn_measured_fraction_theta_full 0.993
_diffrn_measured_fraction_theta_max 0.982
_diffrn_measurement_details
;
List of Runs (angles in degrees, time in seconds):

  # Type    Start    End  Width  t~exp~   \w     \q     \k     \f   Frames
--------------------------------------------------------------------------
  1  \w    -65.00 -26.00   1.00   30.00    --  -10.51 -38.00-150.00   39
;
_diffrn_measurement_device 'four-circle diffractometer'
_diffrn_measurement_device_type 'SuperNova, Dual, Cu at home/near, AtlasS2'
_diffrn_measurement_method '\w scans'
_diffrn_orient_matrix_type 'CrysAlisPro convention (1999,Acta A55,543-557)'
_diffrn_orient_matrix_UB_11 0.0166784000
_diffrn_orient_matrix_UB_12 -0.0196048000
_diffrn_orient_matrix_UB_13 0.0109964000
_diffrn_orient_matrix_UB_21 0.0174761000
_diffrn_orient_matrix_UB_22 0.0199326000
_diffrn_orient_matrix_UB_23 0.0090163000
_diffrn_orient_matrix_UB_31 -0.0141501000
_diffrn_orient_matrix_UB_32 0.0014903000
_diffrn_orient_matrix_UB_33 0.0240956000
_diffrn_radiation_monochromator mirror
_diffrn_radiation_probe x-ray
_diffrn_radiation_type MoK\a
_diffrn_radiation_wavelength 0.71073
_diffrn_reflns_av_R_equivalents 0.0301
_diffrn_reflns_av_unetI/netI 0.0251
_diffrn_reflns_Laue_measured_fraction_full 0.993
_diffrn_reflns_Laue_measured_fraction_max 0.982
_diffrn_reflns_limit_h_max 32
_diffrn_reflns_limit_h_min -21
_diffrn_reflns_limit_k_max 28
_diffrn_reflns_limit_k_min -6
_diffrn_reflns_limit_l_max 20
_diffrn_reflns_limit_l_min -26
_diffrn_reflns_number 4266
_diffrn_reflns_point_group_measured_fraction_full 0.993
_diffrn_reflns_point_group_measured_fraction_max 0.982
_diffrn_reflns_theta_full 25.242
_diffrn_reflns_theta_max 27.484
_diffrn_reflns_theta_min 3.505
_diffrn_source 'micro-focus sealed X-ray tube'
_diffrn_source_type 'SuperNova (Mo) X-ray Source'
_exptl_absorpt_coefficient_mu 0.936
_exptl_absorpt_correction_T_max 1.00000
_exptl_absorpt_correction_T_min 0.98252
_exptl_absorpt_correction_type multi-scan
_exptl_absorpt_process_details
;
CrysAlisPro 1.171.39.46e (Rigaku Oxford Diffraction, 2018)
Empirical absorption correction using spherical harmonics,
 implemented in SCALE3 ABSPACK scaling algorithm.
;
_exptl_crystal_colour green
_exptl_crystal_colour_primary green
_exptl_crystal_density_diffrn 0.741
_exptl_crystal_description octahedral
_exptl_crystal_F_000 3680
_exptl_crystal_size_max 0.2
_exptl_crystal_size_mid 0.2
_exptl_crystal_size_min 0.15
_refine_diff_density_max 0.784
_refine_diff_density_min -0.359
_refine_diff_density_rms 0.052
_refine_ls_extinction_method none
_refine_ls_goodness_of_fit_ref 1.100
_refine_ls_hydrogen_treatment constr
_refine_ls_matrix_type full
_refine_ls_number_parameters 33
_refine_ls_number_reflns 982
_refine_ls_number_restraints 0
_refine_ls_restrained_S_all 1.100
_refine_ls_R_factor_all 0.0319
_refine_ls_R_factor_gt 0.0286
_refine_ls_shift/su_max 0.001
_refine_ls_shift/su_mean 0.000
_refine_ls_structure_factor_coef Fsqd
_refine_ls_weighting_details 'w=1/[\s^2^(Fo^2^)+(0.0386P)^2^+29.7431P] where P=(Fo^2^+2Fc^2^)/3'
_refine_ls_weighting_scheme calc
_refine_ls_wR_factor_gt 0.0791
_refine_ls_wR_factor_ref 0.0808
_reflns_Friedel_coverage 0.000
_reflns_number_gt 857
_reflns_number_total 982
_reflns_threshold_expression 'I > 2\s(I)'
_cod_data_source_file tz9b00021_si_002.cif
_cod_data_source_block BUT-2
_cod_original_cell_volume 16271.8(6)
_cod_database_code 4515194
_shelx_shelxl_version_number 2018/3
_chemical_oxdiff_formula 'Ni C O N'
_shelx_space_group_comment
;
The symmetry employed for this shelxl refinement is uniquely defined
by the following loop, which should always be used as a source of
symmetry information in preference to the above space-group names.
They are only intended as comments.
;
_shelx_estimated_absorpt_t_max 0.872
_shelx_estimated_absorpt_t_min 0.835
_reflns_odcompleteness_completeness 98.20
_reflns_odcompleteness_iscentric 1
_reflns_odcompleteness_theta 27.42
_olex2_refinement_description
;
1. Fixed Uiso
 At 1.2 times of:
  All C(H) groups
2.a Aromatic/amide H refined with riding coordinates:
 C1(H1), C4(H4)
;
_olex2_submission_special_instructions 'No special instructions were received'
_oxdiff_exptl_absorpt_empirical_details
;
Empirical correction (ABSPACK) includes:
- Absorption correction using spherical harmonics
- Frame scaling
- Detector area scaling
;
_oxdiff_exptl_absorpt_empirical_full_max 1.029
_oxdiff_exptl_absorpt_empirical_full_min 0.970

loop_
_space_group_symop_operation_xyz
'x, y, z'
'-x, -y, z'
'-x, y, -z'
'x, -y, -z'
'z, x, y'
'z, -x, -y'
'-z, -x, y'
'-z, x, -y'
'y, z, x'
'-y, z, -x'
'y, -z, -x'
'-y, -z, x'
'y, x, -z'
'-y, -x, -z'
'y, -x, z'
'-y, x, z'
'x, z, -y'
'-x, z, y'
'-x, -z, -y'
'x, -z, y'
'z, y, -x'
'z, -y, x'
'-z, y, x'
'-z, -y, -x'
'x, y+1/2, z+1/2'
'-x, -y+1/2, z+1/2'
'-x, y+1/2, -z+1/2'
'x, -y+1/2, -z+1/2'
'z, x+1/2, y+1/2'
'z, -x+1/2, -y+1/2'
'-z, -x+1/2, y+1/2'
'-z, x+1/2, -y+1/2'
'y, z+1/2, x+1/2'
'-y, z+1/2, -x+1/2'
'y, -z+1/2, -x+1/2'
'-y, -z+1/2, x+1/2'
'y, x+1/2, -z+1/2'
'-y, -x+1/2, -z+1/2'
'y, -x+1/2, z+1/2'
'-y, x+1/2, z+1/2'
'x, z+1/2, -y+1/2'
'-x, z+1/2, y+1/2'
'-x, -z+1/2, -y+1/2'
'x, -z+1/2, y+1/2'
'z, y+1/2, -x+1/2'
'z, -y+1/2, x+1/2'
'-z, y+1/2, x+1/2'
'-z, -y+1/2, -x+1/2'
'x+1/2, y, z+1/2'
'-x+1/2, -y, z+1/2'
'-x+1/2, y, -z+1/2'
'x+1/2, -y, -z+1/2'
'z+1/2, x, y+1/2'
'z+1/2, -x, -y+1/2'
'-z+1/2, -x, y+1/2'
'-z+1/2, x, -y+1/2'
'y+1/2, z, x+1/2'
'-y+1/2, z, -x+1/2'
'y+1/2, -z, -x+1/2'
'-y+1/2, -z, x+1/2'
'y+1/2, x, -z+1/2'
'-y+1/2, -x, -z+1/2'
'y+1/2, -x, z+1/2'
'-y+1/2, x, z+1/2'
'x+1/2, z, -y+1/2'
'-x+1/2, z, y+1/2'
'-x+1/2, -z, -y+1/2'
'x+1/2, -z, y+1/2'
'z+1/2, y, -x+1/2'
'z+1/2, -y, x+1/2'
'-z+1/2, y, x+1/2'
'-z+1/2, -y, -x+1/2'
'x+1/2, y+1/2, z'
'-x+1/2, -y+1/2, z'
'-x+1/2, y+1/2, -z'
'x+1/2, -y+1/2, -z'
'z+1/2, x+1/2, y'
'z+1/2, -x+1/2, -y'
'-z+1/2, -x+1/2, y'
'-z+1/2, x+1/2, -y'
'y+1/2, z+1/2, x'
'-y+1/2, z+1/2, -x'
'y+1/2, -z+1/2, -x'
'-y+1/2, -z+1/2, x'
'y+1/2, x+1/2, -z'
'-y+1/2, -x+1/2, -z'
'y+1/2, -x+1/2, z'
'-y+1/2, x+1/2, z'
'x+1/2, z+1/2, -y'
'-x+1/2, z+1/2, y'
'-x+1/2, -z+1/2, -y'
'x+1/2, -z+1/2, y'
'z+1/2, y+1/2, -x'
'z+1/2, -y+1/2, x'
'-z+1/2, y+1/2, x'
'-z+1/2, -y+1/2, -x'
'-x, -y, -z'
'x, y, -z'
'x, -y, z'
'-x, y, z'
'-z, -x, -y'
'-z, x, y'
'z, x, -y'
'z, -x, y'
'-y, -z, -x'
'y, -z, x'
'-y, z, x'
'y, z, -x'
'-y, -x, z'
'y, x, z'
'-y, x, -z'
'y, -x, -z'
'-x, -z, y'
'x, -z, -y'
'x, z, y'
'-x, z, -y'
'-z, -y, x'
'-z, y, -x'
'z, -y, -x'
'z, y, x'
'-x, -y+1/2, -z+1/2'
'x, y+1/2, -z+1/2'
'x, -y+1/2, z+1/2'
'-x, y+1/2, z+1/2'
'-z, -x+1/2, -y+1/2'
'-z, x+1/2, y+1/2'
'z, x+1/2, -y+1/2'
'z, -x+1/2, y+1/2'
'-y, -z+1/2, -x+1/2'
'y, -z+1/2, x+1/2'
'-y, z+1/2, x+1/2'
'y, z+1/2, -x+1/2'
'-y, -x+1/2, z+1/2'
'y, x+1/2, z+1/2'
'-y, x+1/2, -z+1/2'
'y, -x+1/2, -z+1/2'
'-x, -z+1/2, y+1/2'
'x, -z+1/2, -y+1/2'
'x, z+1/2, y+1/2'
'-x, z+1/2, -y+1/2'
'-z, -y+1/2, x+1/2'
'-z, y+1/2, -x+1/2'
'z, -y+1/2, -x+1/2'
'z, y+1/2, x+1/2'
'-x+1/2, -y, -z+1/2'
'x+1/2, y, -z+1/2'
'x+1/2, -y, z+1/2'
'-x+1/2, y, z+1/2'
'-z+1/2, -x, -y+1/2'
'-z+1/2, x, y+1/2'
'z+1/2, x, -y+1/2'
'z+1/2, -x, y+1/2'
'-y+1/2, -z, -x+1/2'
'y+1/2, -z, x+1/2'
'-y+1/2, z, x+1/2'
'y+1/2, z, -x+1/2'
'-y+1/2, -x, z+1/2'
'y+1/2, x, z+1/2'
'-y+1/2, x, -z+1/2'
'y+1/2, -x, -z+1/2'
'-x+1/2, -z, y+1/2'
'x+1/2, -z, -y+1/2'
'x+1/2, z, y+1/2'
'-x+1/2, z, -y+1/2'
'-z+1/2, -y, x+1/2'
'-z+1/2, y, -x+1/2'
'z+1/2, -y, -x+1/2'
'z+1/2, y, x+1/2'
'-x+1/2, -y+1/2, -z'
'x+1/2, y+1/2, -z'
'x+1/2, -y+1/2, z'
'-x+1/2, y+1/2, z'
'-z+1/2, -x+1/2, -y'
'-z+1/2, x+1/2, y'
'z+1/2, x+1/2, -y'
'z+1/2, -x+1/2, y'
'-y+1/2, -z+1/2, -x'
'y+1/2, -z+1/2, x'
'-y+1/2, z+1/2, x'
'y+1/2, z+1/2, -x'
'-y+1/2, -x+1/2, z'
'y+1/2, x+1/2, z'
'-y+1/2, x+1/2, -z'
'y+1/2, -x+1/2, -z'
'-x+1/2, -z+1/2, y'
'x+1/2, -z+1/2, -y'
'x+1/2, z+1/2, y'
'-x+1/2, z+1/2, -y'
'-z+1/2, -y+1/2, x'
'-z+1/2, y+1/2, -x'
'z+1/2, -y+1/2, -x'
'z+1/2, y+1/2, x'

loop_
_atom_site_label
_atom_site_type_symbol
_atom_site_fract_x
_atom_site_fract_y
_atom_site_fract_z
_atom_site_U_iso_or_equiv
_atom_site_adp_type
_atom_site_occupancy
_atom_site_site_symmetry_order
_atom_site_calc_flag
_atom_site_refinement_flags_posn
_atom_site_refinement_flags_adp
_atom_site_refinement_flags_occupancy
Ni1 Ni 0.55871(2) 0.55871(2) 0.44129(2) 0.00738(15) Uani 1 6 d S T P
O1 O 0.500000 0.500000 0.42064(10) 0.0087(5) Uani 1 8 d S T P
N1 N 0.61001(4) 0.61001(4) 0.47304(6) 0.0131(3) Uani 1 2 d S T P
C1 C 0.64537(5) 0.64537(5) 0.45670(9) 0.0204(4) Uani 1 2 d S T P
H1 H 0.652825 0.652825 0.421551 0.024 Uiso 1 2 calc RS T P
C2 C 0.66974(8) 0.66974(8) 0.500000 0.0223(7) Uani 1 4 d S T P
C3 C 0.71057(8) 0.71057(8) 0.500000 0.0294(7) Uani 1 4 d S T P
C4 C 0.73076(7) 0.73076(7) 0.54605(11) 0.0686(12) Uani 1 2 d S T P
H4 H 0.718135 0.718135 0.578113 0.082 Uiso 1 2 calc RS T P

loop_
_atom_site_aniso_label
_atom_site_aniso_U_11
_atom_site_aniso_U_22
_atom_site_aniso_U_33
_atom_site_aniso_U_23
_atom_site_aniso_U_13
_atom_site_aniso_U_12
Ni1 0.00738(15) 0.00738(15) 0.00738(15) 0.00078(8) 0.00078(8) -0.00078(8)
O1 0.0086(7) 0.0086(7) 0.0089(12) 0.000 0.000 0.000
N1 0.0141(5) 0.0141(5) 0.0112(8) -0.0002(4) -0.0002(4) -0.0042(6)
C1 0.0210(7) 0.0210(7) 0.0192(10) 0.0007(5) 0.0007(5) -0.0120(8)
C2 0.0233(10) 0.0233(10) 0.0203(15) 0.000 0.000 -0.0130(12)
C3 0.0308(11) 0.0308(11) 0.0267(17) 0.000 0.000 -0.0198(14)
C4 0.0913(19) 0.0913(19) 0.0234(14) 0.0018(7) 0.0018(7) -0.081(2)

loop_
_atom_type_symbol
_atom_type_description
_atom_type_scat_dispersion_real
_atom_type_scat_dispersion_imag
_atom_type_scat_source
C C 0.0033 0.0016 'International Tables Vol C Tables 4.2.6.8 and 6.1.1.4'
H H 0.0000 0.0000 'International Tables Vol C Tables 4.2.6.8 and 6.1.1.4'
N N 0.0061 0.0033 'International Tables Vol C Tables 4.2.6.8 and 6.1.1.4'
Ni Ni 0.3393 1.1124 'International Tables Vol C Tables 4.2.6.8 and 6.1.1.4'
O O 0.0106 0.0060 'International Tables Vol C Tables 4.2.6.8 and 6.1.1.4'

loop_
_geom_angle_atom_site_label_1
_geom_angle_atom_site_label_2
_geom_angle_atom_site_label_3
_geom_angle
_geom_angle_site_symmetry_1
_geom_angle_site_symmetry_3
Ni1 Ni1 Ni1 90.0 100_655 99_565
Ni1 Ni1 Ni1 90.0 98_556 99_565
Ni1 Ni1 Ni1 90.0 98_556 100_655
O1 Ni1 Ni1 46.669(15) . 100_655
O1 Ni1 Ni1 103.97(6) 105_666 99_565
O1 Ni1 Ni1 46.669(15) 105_666 100_655
O1 Ni1 Ni1 103.97(6) . 98_556
O1 Ni1 Ni1 46.669(15) . 99_565
O1 Ni1 Ni1 46.669(15) 101_666 98_556
O1 Ni1 Ni1 103.97(6) 101_666 100_655
O1 Ni1 Ni1 46.669(15) 101_666 99_565
O1 Ni1 Ni1 46.669(15) 105_666 98_556
O1 Ni1 O1 81.97(10) . 101_666
O1 Ni1 O1 81.97(10) . 105_666
O1 Ni1 O1 81.97(10) 105_666 101_666
N1 Ni1 Ni1 130.374(17) 8_656 99_565
N1 Ni1 Ni1 130.374(17) 11_566 100_655
N1 Ni1 Ni1 130.374(17) . 99_565
N1 Ni1 Ni1 66.36(4) . 98_556
N1 Ni1 Ni1 130.374(17) 8_656 98_556
N1 Ni1 Ni1 130.374(17) . 100_655
N1 Ni1 Ni1 66.36(4) 8_656 100_655
N1 Ni1 Ni1 130.374(17) 11_566 98_556
N1 Ni1 Ni1 66.36(4) 11_566 99_565
N1 Ni1 O1 170.33(8) . .
N1 Ni1 O1 90.74(6) 8_656 105_666
N1 Ni1 O1 90.74(6) . 105_666
N1 Ni1 O1 90.74(6) 8_656 .
N1 Ni1 O1 170.33(8) 8_656 101_666
N1 Ni1 O1 90.74(6) . 101_666
N1 Ni1 O1 90.74(6) 11_566 .
N1 Ni1 O1 90.74(6) 11_566 101_666
N1 Ni1 O1 170.33(8) 11_566 105_666
N1 Ni1 N1 95.73(6) 8_656 11_566
N1 Ni1 N1 95.73(6) 8_656 .
N1 Ni1 N1 95.73(6) 11_566 .
Ni1 O1 Ni1 86.66(3) 2_665 100_655
Ni1 O1 Ni1 152.06(13) 2_665 .
Ni1 O1 Ni1 152.06(13) 100_655 99_565
Ni1 O1 Ni1 86.66(3) 100_655 .
Ni1 O1 Ni1 86.66(3) 2_665 99_565
Ni1 O1 Ni1 86.66(3) 99_565 .
N1 N1 Ni1 113.64(4) 98_556 .
C1 N1 Ni1 138.27(14) . .
C1 N1 N1 108.10(11) . 98_556
N1 C1 C2 110.43(19) . .
C1 C2 C1 103.0(2) 98_556 .
C1 C2 C3 128.52(12) . .
C1 C2 C3 128.52(12) 98_556 .
C4 C3 C2 121.80(15) . .
C4 C3 C2 121.80(15) 98_556 .
C4 C3 C4 116.4(3) 98_556 .
C3 C4 C4 121.80(15) . 74_665

loop_
_geom_bond_atom_site_label_1
_geom_bond_atom_site_label_2
_geom_bond_distance
_geom_bond_site_symmetry_2
Ni1 Ni1 2.9755(4) 98_556
Ni1 Ni1 2.9755(4) 100_655
Ni1 Ni1 2.9755(4) 99_565
Ni1 O1 2.1681(6) 105_666
Ni1 O1 2.1681(6) .
Ni1 O1 2.1681(6) 101_666
Ni1 N1 2.0066(15) 8_656
Ni1 N1 2.0067(15) .
Ni1 N1 2.0066(15) 11_566
N1 N1 1.366(3) 98_556
N1 C1 1.333(2) .
C1 C2 1.402(3) .
C2 C3 1.463(4) .
C3 C4 1.373(3) 98_556
C3 C4 1.373(3) .
C4 C4 1.379(5) 74_665

loop_
_smtbx_masks_void_nr
_smtbx_masks_void_average_x
_smtbx_masks_void_average_y
_smtbx_masks_void_average_z
_smtbx_masks_void_volume
_smtbx_masks_void_count_electrons
1 -0.093 -0.795 -0.226 11154.4 2537.8
